data_2311587
loop_
_publ_author_name
'Shaibah, Mohammed A. E.'
'Sagar, Belakavadi K.'
'Yathirajan, Hemmige S.'
'Cordes, David B.'
'Slawin, Alexandra M. Z.'
'Harrison, William T. A.'

_publ_section_title
;
 Hydrogen-bonded mol-ecular salts of reduced benzo-thia-zole derivatives
 with carboxyl-ates: a robust (8) supra-molecular motif (even when
 disordered).
;
_journal_coeditor_code MW2140
_journal_issue 'Pt 2'
_journal_name_full 'Acta crystallographica. Section E, Crystallographic communications'
_journal_page_first 167
_journal_page_last 174
_journal_paper_doi 10.1107/S2056989018018224
_journal_volume 75
_journal_year 2019
_chemical_absolute_configuration ad
_chemical_formula_iupac '2C11 H19 N2 S +, C4 H2 O4 2-'
_chemical_formula_moiety '2(C11 H19 N2 S +), C4 H2 O4 2-'
_chemical_formula_sum 'C26 H40 N4 O4 S2'
_chemical_formula_weight 536.74
_chemical_name_systematic
;
Bis(2-amino-4,4,7,7-tetramethyl-4,5,6,7-tetrahydro-1,3-benzothiazol-3-ium)
fumarate
;
_space_group_crystal_system monoclinic
_space_group_IT_number 4
_space_group_name_Hall 'P 2yb'
_space_group_name_H-M_alt 'P 1 21 1'
_atom_sites_solution_hydrogens mixed
_atom_sites_solution_primary direct
_audit_creation_method SHELXL-2014/7
_cell_angle_alpha 90
_cell_angle_beta 101.943(6)
_cell_angle_gamma 90
_cell_formula_units_Z 2
_cell_length_a 9.0259(6)
_cell_length_b 14.7314(11)
_cell_length_c 11.1993(8)
_cell_measurement_reflns_used 4569
_cell_measurement_temperature 173(2)
_cell_measurement_theta_max 23.7150
_cell_measurement_theta_min 2.3020
_cell_volume 1456.87(18)
_computing_cell_refinement
;
CrysAlis PRO (Rigaku, 2017)
;
_computing_data_collection
;
<i>CrystalClear-SM</i> (Rigaku,  2017)
;
_computing_data_reduction
;
CrysAlis PRO (Rigaku, 2017)
;
_computing_molecular_graphics
;
ORTEP-3 for Windows (Farrugia, 2012)
;
_computing_publication_material
;
publCIF (Westrip, 2010)
;
_computing_structure_refinement
;
SHELXL2014 (Sheldrick, 2015)
;
_computing_structure_solution
;
SHELXS97 (Sheldrick, 2008)
;
_diffrn_ambient_temperature 173(2)
_diffrn_measured_fraction_theta_full 0.999
_diffrn_measured_fraction_theta_max 0.866
_diffrn_measurement_device 'three-circle diffractometer'
_diffrn_measurement_device_type ' Rigaku XtaLAB P200 HPC '
_diffrn_measurement_method \w
_diffrn_radiation_monochromator 'Rigaku Osmic Confocal Optical System'
_diffrn_radiation_probe x-ray
_diffrn_radiation_type MoK\a
_diffrn_radiation_wavelength 0.71073
_diffrn_reflns_av_R_equivalents 0.0803
_diffrn_reflns_av_unetI/netI 0.1236
_diffrn_reflns_limit_h_max 11
_diffrn_reflns_limit_h_min -12
_diffrn_reflns_limit_k_max 20
_diffrn_reflns_limit_k_min -18
_diffrn_reflns_limit_l_max 12
_diffrn_reflns_limit_l_min -14
_diffrn_reflns_number 19263
_diffrn_reflns_theta_full 25.242
_diffrn_reflns_theta_max 29.099
_diffrn_reflns_theta_min 1.859
_diffrn_source 'rotating anode'
_exptl_absorpt_coefficient_mu 0.219
_exptl_absorpt_correction_T_max 1.00000
_exptl_absorpt_correction_T_min 0.33291
_exptl_absorpt_correction_type multi-scan
_exptl_absorpt_process_details
;
(CrysAlis PRO; Rigaku, 2017)
;
_exptl_crystal_colour orange
_exptl_crystal_density_diffrn 1.224
_exptl_crystal_description prism
_exptl_crystal_F_000 576
_exptl_crystal_size_max 0.150
_exptl_crystal_size_mid 0.080
_exptl_crystal_size_min 0.020
_refine_diff_density_max 0.266
_refine_diff_density_min -0.257
_refine_ls_abs_structure_details
;
Flack <i>x</i> determined using 1279 quotients
[(<i>I</i>^+^)-(<i>I</i>^-^)]/[(<i>I</i>^+^)+(<i>I</i>^-^)]
(Parsons <i>et al.</i>,  2013).
;
_refine_ls_abs_structure_Flack 0.46(7)
_refine_ls_extinction_method none
_refine_ls_goodness_of_fit_ref 1.002
_refine_ls_hydrogen_treatment mixed
_refine_ls_matrix_type full
_refine_ls_number_parameters 350
_refine_ls_number_reflns 6424
_refine_ls_number_restraints 1
_refine_ls_restrained_S_all 1.002
_refine_ls_R_factor_all 0.1297
_refine_ls_R_factor_gt 0.0624
_refine_ls_shift/su_max 0.000
_refine_ls_shift/su_mean 0.000
_refine_ls_structure_factor_coef Fsqd
_refine_ls_weighting_details 'w=1/[\s^2^(Fo^2^)+(0.0488P)^2^] where P=(Fo^2^+2Fc^2^)/3'
_refine_ls_weighting_scheme calc
_refine_ls_wR_factor_gt 0.1099
_refine_ls_wR_factor_ref 0.1275
_reflns_number_gt 3792
_reflns_number_total 6424
_reflns_threshold_expression 'I > 2\s(I)'
_cod_data_source_file mw2140sup1.cif
_cod_data_source_block IV
_cod_original_sg_symbol_H-M 'P 21'
_cod_database_code 2311587
_shelx_space_group_comment
;
The symmetry employed for this shelxl refinement is uniquely defined
by the following loop, which should always be used as a source of
symmetry information in preference to the above space-group names.
They are only intended as comments.
;
_shelx_estimated_absorpt_t_min 0.968
_shelx_estimated_absorpt_t_max 0.996

loop_
_space_group_symop_operation_xyz
'x, y, z'
'-x, y+1/2, -z'

loop_
_atom_site_type_symbol
_atom_site_label
_atom_site_fract_x
_atom_site_fract_y
_atom_site_fract_z
_atom_site_U_iso_or_equiv
_atom_site_adp_type
_atom_site_calc_flag
_atom_site_occupancy
_atom_site_disorder_assembly
_atom_site_disorder_group
C C1 1.2869(6) 0.3952(4) 0.6937(4) 0.0339(13) Uani d 1 . .
C C2 1.3939(6) 0.4406(4) 0.7989(5) 0.0467(15) Uani d 1 . .
C C3A 1.2984(8) 0.5068(7) 0.8546(8) 0.052(3) Uiso d 0.78(2) A 1
H H3A1 1.2720 0.5596 0.7996 0.062 Uiso calc 0.78(2) A 1
H H3A2 1.3578 0.5293 0.9334 0.062 Uiso calc 0.78(2) A 1
C C4A 1.1520(10) 0.4615(8) 0.8755(8) 0.047(2) Uiso d 0.78(2) A 1
H H4A1 1.1017 0.5022 0.9252 0.056 Uiso calc 0.78(2) A 1
H H4A2 1.1780 0.4044 0.9216 0.056 Uiso calc 0.78(2) A 1
C C3B 1.284(3) 0.456(3) 0.899(3) 0.063(12) Uiso d 0.22(2) A 2
H H3B1 1.2677 0.3968 0.9362 0.075 Uiso calc 0.22(2) A 2
H H3B2 1.3377 0.4959 0.9657 0.075 Uiso calc 0.22(2) A 2
C C4B 1.130(3) 0.498(2) 0.846(3) 0.033(8) Uiso d 0.22(2) A 2
H H4B1 1.0735 0.5078 0.9121 0.039 Uiso calc 0.22(2) A 2
H H4B2 1.1445 0.5582 0.8102 0.039 Uiso calc 0.22(2) A 2
C C5 1.0394(6) 0.4401(4) 0.7513(4) 0.0372(13) Uani d 1 . .
C C6 1.1349(6) 0.3955(3) 0.6728(4) 0.0312(13) Uani d 1 . .
C C7 1.1687(6) 0.3114(3) 0.5087(4) 0.0320(13) Uani d 1 . .
C C8 1.4824(7) 0.3683(4) 0.8815(6) 0.067(2) Uani d 1 . .
H H8A 1.5474 0.3975 0.9519 0.101 Uiso calc 1 . .
H H8B 1.5451 0.3337 0.8359 0.101 Uiso calc 1 . .
H H8C 1.4115 0.3272 0.9098 0.101 Uiso calc 1 . .
C C9 1.5096(8) 0.4998(5) 0.7490(6) 0.076(2) Uani d 1 . .
H H9A 1.5751 0.5316 0.8168 0.114 Uiso calc 1 . .
H H9B 1.4553 0.5443 0.6909 0.114 Uiso calc 1 . .
H H9C 1.5715 0.4610 0.7077 0.114 Uiso calc 1 . .
C C10 0.9232(6) 0.3732(4) 0.7813(5) 0.0506(16) Uani d 1 . .
H H10A 0.8700 0.4009 0.8400 0.076 Uiso calc 1 . .
H H10B 0.9750 0.3180 0.8167 0.076 Uiso calc 1 . .
H H10C 0.8501 0.3578 0.7065 0.076 Uiso calc 1 . .
C C11 0.9553(8) 0.5223(5) 0.6843(6) 0.070(2) Uani d 1 . .
H H11A 0.8941 0.5512 0.7364 0.105 Uiso calc 1 . .
H H11B 0.8892 0.5020 0.6083 0.105 Uiso calc 1 . .
H H11C 1.0291 0.5661 0.6656 0.105 Uiso calc 1 . .
N N1 1.0694(5) 0.3476(3) 0.5669(4) 0.0298(11) Uani d 1 . .
H H1N 0.976(6) 0.334(4) 0.544(4) 0.036 Uiso d 1 . .
N N2 1.1307(6) 0.2614(4) 0.4096(4) 0.0452(13) Uani d 1 . .
H H2N 1.029(7) 0.263(4) 0.369(5) 0.054 Uiso d 1 . .
H H3N 1.202(6) 0.248(4) 0.365(5) 0.054 Uiso d 1 . .
S S1 1.35226(14) 0.33370(9) 0.58194(12) 0.0396(4) Uani d 1 . .
C C12 -0.1633(6) 0.1107(4) -0.1894(4) 0.0340(13) Uani d 1 . .
C C13 -0.2578(6) 0.0698(4) -0.3022(5) 0.0408(14) Uani d 1 . .
C C14 -0.1503(6) 0.0460(4) -0.3869(5) 0.0501(16) Uani d 1 . .
H H14A -0.2031 0.0048 -0.4519 0.060 Uiso calc 1 . .
H H14B -0.1244 0.1022 -0.4265 0.060 Uiso calc 1 . .
C C15 -0.0046(6) 0.0005(4) -0.3204(5) 0.0493(15) Uani d 1 . .
H H15A 0.0557 -0.0170 -0.3813 0.059 Uiso calc 1 . .
H H15B -0.0312 -0.0558 -0.2816 0.059 Uiso calc 1 . .
C C16 0.0948(6) 0.0599(4) -0.2219(4) 0.0353(13) Uani d 1 . .
C C17 -0.0114(5) 0.1088(3) -0.1552(4) 0.0286(12) Uani d 1 . .
C C18 -0.0619(6) 0.1945(4) 0.0014(5) 0.0338(13) Uani d 1 . .
C C19 -0.3410(7) -0.0144(4) -0.2709(6) 0.0662(19) Uani d 1 . .
H H19A -0.4097 -0.0366 -0.3446 0.099 Uiso calc 1 . .
H H19B -0.3995 0.0012 -0.2092 0.099 Uiso calc 1 . .
H H19C -0.2672 -0.0618 -0.2389 0.099 Uiso calc 1 . .
C C20 -0.3760(6) 0.1378(4) -0.3673(6) 0.0556(17) Uani d 1 . .
H H20A -0.4356 0.1098 -0.4412 0.083 Uiso calc 1 . .
H H20B -0.3246 0.1919 -0.3896 0.083 Uiso calc 1 . .
H H20C -0.4432 0.1552 -0.3127 0.083 Uiso calc 1 . .
C C21 0.2029(6) -0.0017(4) -0.1334(5) 0.0498(15) Uani d 1 . .
H H21A 0.2615 -0.0391 -0.1793 0.075 Uiso calc 1 . .
H H21B 0.1441 -0.0412 -0.0901 0.075 Uiso calc 1 . .
H H21C 0.2720 0.0357 -0.0743 0.075 Uiso calc 1 . .
C C22 0.1855(7) 0.1290(4) -0.2784(5) 0.0520(17) Uani d 1 . .
H H22A 0.2544 0.0971 -0.3212 0.078 Uiso calc 1 . .
H H22B 0.2443 0.1671 -0.2140 0.078 Uiso calc 1 . .
H H22C 0.1162 0.1671 -0.3364 0.078 Uiso calc 1 . .
N N3 0.0446(5) 0.1575(3) -0.0477(4) 0.0329(11) Uani d 1 . .
H H4N 0.151(6) 0.163(4) -0.013(4) 0.040 Uiso d 1 . .
N N4 -0.0317(6) 0.2444(4) 0.1013(4) 0.0457(13) Uani d 1 . .
H H5N 0.078(7) 0.242(4) 0.141(5) 0.055 Uiso d 1 . .
H H6N -0.104(7) 0.256(4) 0.130(5) 0.055 Uiso d 1 . .
S S2 -0.24072(14) 0.17401(9) -0.08375(12) 0.0386(4) Uani d 1 . .
C C23 0.7409(6) 0.2901(4) 0.3641(5) 0.0358(13) Uani d 1 . .
C C24 0.5781(6) 0.2738(4) 0.3122(5) 0.0392(14) Uani d 1 . .
H H24 0.5076 0.2871 0.3621 0.047 Uiso calc 1 . .
C C25 0.5242(6) 0.2420(4) 0.2013(5) 0.0380(13) Uani d 1 . .
H H25 0.5942 0.2310 0.1502 0.046 Uiso calc 1 . .
C C26 0.3622(6) 0.2223(4) 0.1512(5) 0.0371(14) Uani d 1 . .
O O1 0.7763(4) 0.3234(3) 0.4689(3) 0.0469(10) Uani d 1 . .
O O2 0.8346(4) 0.2695(3) 0.2995(3) 0.0591(12) Uani d 1 . .
O O3 0.3301(4) 0.1922(3) 0.0429(3) 0.0473(11) Uani d 1 . .
O O4 0.2689(4) 0.2349(4) 0.2157(3) 0.0642(14) Uani d 1 . .

loop_
_atom_site_aniso_label
_atom_site_aniso_U_11
_atom_site_aniso_U_22
_atom_site_aniso_U_33
_atom_site_aniso_U_12
_atom_site_aniso_U_13
_atom_site_aniso_U_23
C1 0.035(3) 0.035(3) 0.031(3) 0.003(2) 0.003(2) -0.002(2)
C2 0.040(3) 0.053(4) 0.042(3) 0.004(3) -0.001(3) -0.011(3)
C5 0.039(3) 0.040(3) 0.033(3) 0.001(3) 0.008(3) -0.007(3)
C6 0.041(3) 0.026(3) 0.025(3) -0.002(3) 0.003(2) -0.003(2)
C7 0.039(3) 0.035(3) 0.022(3) -0.004(2) 0.007(2) 0.000(2)
C8 0.064(4) 0.073(5) 0.048(4) -0.007(3) -0.028(3) 0.007(3)
C9 0.070(5) 0.058(5) 0.090(5) -0.021(4) -0.006(4) -0.004(4)
C10 0.047(4) 0.064(4) 0.047(4) -0.003(3) 0.022(3) 0.002(3)
C11 0.085(5) 0.060(5) 0.077(5) 0.025(4) 0.044(4) 0.015(4)
N1 0.030(2) 0.035(3) 0.024(2) -0.001(2) 0.006(2) 0.000(2)
N2 0.035(3) 0.064(4) 0.037(3) 0.003(3) 0.007(2) -0.013(3)
S1 0.0327(7) 0.0473(9) 0.0377(8) 0.0049(7) 0.0045(6) -0.0037(7)
C12 0.039(3) 0.033(3) 0.029(3) 0.001(3) 0.005(2) 0.002(2)
C13 0.038(3) 0.043(4) 0.039(3) -0.005(3) 0.001(3) 0.002(3)
C14 0.046(3) 0.066(4) 0.035(3) 0.003(3) 0.000(3) -0.018(3)
C15 0.049(4) 0.053(4) 0.043(3) -0.002(3) 0.004(3) -0.017(3)
C16 0.035(3) 0.041(3) 0.031(3) 0.002(3) 0.007(2) -0.005(3)
C17 0.031(3) 0.029(3) 0.024(3) 0.000(2) 0.000(2) 0.003(2)
C18 0.036(3) 0.035(4) 0.030(3) 0.005(2) 0.008(3) -0.001(2)
C19 0.068(4) 0.055(4) 0.070(4) -0.023(4) 0.001(4) -0.004(3)
C20 0.047(4) 0.068(5) 0.048(4) 0.000(3) 0.000(3) -0.003(3)
C21 0.054(4) 0.044(4) 0.046(3) 0.016(3) 0.000(3) -0.007(3)
C22 0.053(4) 0.064(5) 0.044(4) -0.002(3) 0.021(3) -0.006(3)
N3 0.027(2) 0.043(3) 0.028(2) 0.000(2) 0.0033(19) -0.003(2)
N4 0.035(3) 0.071(4) 0.033(3) 0.009(3) 0.011(2) -0.012(3)
S2 0.0323(7) 0.0488(10) 0.0352(8) 0.0019(7) 0.0081(6) 0.0029(7)
C23 0.033(3) 0.040(4) 0.035(3) -0.002(3) 0.008(3) 0.000(3)
C24 0.032(3) 0.047(4) 0.040(4) -0.004(3) 0.011(3) -0.008(3)
C25 0.035(3) 0.050(4) 0.031(3) -0.002(3) 0.011(3) -0.003(3)
C26 0.036(3) 0.042(4) 0.032(3) 0.000(3) 0.004(3) -0.002(3)
O1 0.036(2) 0.072(3) 0.031(2) -0.010(2) 0.0048(17) -0.019(2)
O2 0.037(2) 0.108(4) 0.033(2) -0.007(2) 0.0091(19) -0.020(2)
O3 0.037(2) 0.071(3) 0.033(2) -0.0045(19) 0.0055(17) -0.017(2)
O4 0.035(2) 0.121(4) 0.039(2) -0.010(2) 0.013(2) -0.028(2)

loop_
_atom_type_symbol
_atom_type_description
_atom_type_scat_dispersion_real
_atom_type_scat_dispersion_imag
_atom_type_scat_source
C C 0.0033 0.0016 'International Tables Vol C Tables 4.2.6.8 and 6.1.1.4'
H H 0.0000 0.0000 'International Tables Vol C Tables 4.2.6.8 and 6.1.1.4'
N N 0.0061 0.0033 'International Tables Vol C Tables 4.2.6.8 and 6.1.1.4'
O O 0.0106 0.0060 'International Tables Vol C Tables 4.2.6.8 and 6.1.1.4'
S S 0.1246 0.1234 'International Tables Vol C Tables 4.2.6.8 and 6.1.1.4'

loop_
_geom_angle_atom_site_label_1
_geom_angle_atom_site_label_2
_geom_angle_atom_site_label_3
_geom_angle
C6 C1 C2 126.7(5)
C6 C1 S1 111.2(4)
C2 C1 S1 122.1(4)
C1 C2 C3A 106.1(5)
C1 C2 C8 109.5(5)
C3A C2 C8 118.0(6)
C1 C2 C9 109.7(5)
C3A C2 C9 105.5(6)
C8 C2 C9 107.7(5)
C1 C2 C3B 102.3(11)
C8 C2 C3B 89.8(15)
C9 C2 C3B 134.9(15)
C2 C3A C4A 111.1(9)
C2 C3A H3A1 109.4
C4A C3A H3A1 109.4
C2 C3A H3A2 109.4
C4A C3A H3A2 109.4
H3A1 C3A H3A2 108.0
C3A C4A C5 111.7(8)
C3A C4A H4A1 109.3
C5 C4A H4A1 109.3
C3A C4A H4A2 109.3
C5 C4A H4A2 109.3
H4A1 C4A H4A2 107.9
C4B C3B C2 114(3)
C4B C3B H3B1 108.7
C2 C3B H3B1 108.7
C4B C3B H3B2 108.7
C2 C3B H3B2 108.7
H3B1 C3B H3B2 107.6
C5 C4B C3B 112(3)
C5 C4B H4B1 109.3
C3B C4B H4B1 109.3
C5 C4B H4B2 109.3
C3B C4B H4B2 109.3
H4B1 C4B H4B2 107.9
C4B C5 C6 112.1(10)
C4B C5 C10 121.4(12)
C6 C5 C10 110.5(5)
C4B C5 C11 92.1(15)
C6 C5 C11 110.1(4)
C10 C5 C11 108.9(5)
C6 C5 C4A 105.1(5)
C10 C5 C4A 106.4(5)
C11 C5 C4A 115.8(6)
C1 C6 N1 112.5(4)
C1 C6 C5 126.0(4)
N1 C6 C5 121.5(4)
N2 C7 N1 123.7(5)
N2 C7 S1 124.4(4)
N1 C7 S1 111.8(4)
C2 C8 H8A 109.5
C2 C8 H8B 109.5
H8A C8 H8B 109.5
C2 C8 H8C 109.5
H8A C8 H8C 109.5
H8B C8 H8C 109.5
C2 C9 H9A 109.5
C2 C9 H9B 109.5
H9A C9 H9B 109.5
C2 C9 H9C 109.5
H9A C9 H9C 109.5
H9B C9 H9C 109.5
C5 C10 H10A 109.5
C5 C10 H10B 109.5
H10A C10 H10B 109.5
C5 C10 H10C 109.5
H10A C10 H10C 109.5
H10B C10 H10C 109.5
C5 C11 H11A 109.5
C5 C11 H11B 109.5
H11A C11 H11B 109.5
C5 C11 H11C 109.5
H11A C11 H11C 109.5
H11B C11 H11C 109.5
C7 N1 C6 114.1(4)
C7 N1 H1N 119(3)
C6 N1 H1N 126(3)
C7 N2 H2N 117(4)
C7 N2 H3N 119(4)
H2N N2 H3N 118(5)
C7 S1 C1 90.3(2)
C17 C12 C13 127.0(5)
C17 C12 S2 110.0(4)
C13 C12 S2 122.9(4)
C12 C13 C19 110.8(5)
C12 C13 C14 106.9(4)
C19 C13 C14 111.1(5)
C12 C13 C20 110.9(5)
C19 C13 C20 108.2(5)
C14 C13 C20 108.8(5)
C15 C14 C13 113.0(5)
C15 C14 H14A 109.0
C13 C14 H14A 109.0
C15 C14 H14B 109.0
C13 C14 H14B 109.0
H14A C14 H14B 107.8
C14 C15 C16 114.5(5)
C14 C15 H15A 108.6
C16 C15 H15A 108.6
C14 C15 H15B 108.6
C16 C15 H15B 108.6
H15A C15 H15B 107.6
C17 C16 C22 109.7(4)
C17 C16 C21 110.2(4)
C22 C16 C21 109.8(5)
C17 C16 C15 106.8(4)
C22 C16 C15 111.4(4)
C21 C16 C15 108.9(5)
C12 C17 N3 113.5(4)
C12 C17 C16 125.6(4)
N3 C17 C16 120.9(4)
N4 C18 N3 122.9(5)
N4 C18 S2 124.9(4)
N3 C18 S2 112.1(4)
C13 C19 H19A 109.5
C13 C19 H19B 109.5
H19A C19 H19B 109.5
C13 C19 H19C 109.5
H19A C19 H19C 109.5
H19B C19 H19C 109.5
C13 C20 H20A 109.5
C13 C20 H20B 109.5
H20A C20 H20B 109.5
C13 C20 H20C 109.5
H20A C20 H20C 109.5
H20B C20 H20C 109.5
C16 C21 H21A 109.5
C16 C21 H21B 109.5
H21A C21 H21B 109.5
C16 C21 H21C 109.5
H21A C21 H21C 109.5
H21B C21 H21C 109.5
C16 C22 H22A 109.5
C16 C22 H22B 109.5
H22A C22 H22B 109.5
C16 C22 H22C 109.5
H22A C22 H22C 109.5
H22B C22 H22C 109.5
C18 N3 C17 113.9(4)
C18 N3 H4N 123(3)
C17 N3 H4N 123(3)
C18 N4 H5N 112(3)
C18 N4 H6N 115(4)
H5N N4 H6N 130(5)
C18 S2 C12 90.5(2)
O1 C23 O2 124.2(5)
O1 C23 C24 118.1(5)
O2 C23 C24 117.7(5)
C25 C24 C23 124.6(5)
C25 C24 H24 117.7
C23 C24 H24 117.7
C24 C25 C26 124.6(5)
C24 C25 H25 117.7
C26 C25 H25 117.7
O4 C26 O3 124.4(5)
O4 C26 C25 119.2(5)
O3 C26 C25 116.3(5)

loop_
_geom_bond_atom_site_label_1
_geom_bond_atom_site_label_2
_geom_bond_distance
C1 C6 1.344(7)
C1 C2 1.514(7)
C1 S1 1.744(5)
C2 C3A 1.520(9)
C2 C8 1.524(8)
C2 C9 1.551(9)
C2 C3B 1.66(3)
C3A C4A 1.541(14)
C3A H3A1 0.9900
C3A H3A2 0.9900
C4A C5 1.575(10)
C4A H4A1 0.9900
C4A H4A2 0.9900
C3B C4B 1.53(5)
C3B H3B1 0.9900
C3B H3B2 0.9900
C4B C5 1.47(2)
C4B H4B1 0.9900
C4B H4B2 0.9900
C5 C6 1.504(7)
C5 C10 1.526(8)
C5 C11 1.540(8)
C6 N1 1.401(6)
C7 N2 1.318(6)
C7 N1 1.325(6)
C7 S1 1.721(5)
C8 H8A 0.9800
C8 H8B 0.9800
C8 H8C 0.9800
C9 H9A 0.9800
C9 H9B 0.9800
C9 H9C 0.9800
C10 H10A 0.9800
C10 H10B 0.9800
C10 H10C 0.9800
C11 H11A 0.9800
C11 H11B 0.9800
C11 H11C 0.9800
N1 H1N 0.85(5)
N2 H2N 0.94(6)
N2 H3N 0.91(6)
C12 C17 1.345(7)
C12 C13 1.496(7)
C12 S2 1.761(5)
C13 C19 1.527(8)
C13 C14 1.532(7)
C13 C20 1.533(8)
C14 C15 1.526(8)
C14 H14A 0.9900
C14 H14B 0.9900
C15 C16 1.542(7)
C15 H15A 0.9900
C15 H15B 0.9900
C16 C17 1.513(7)
C16 C22 1.523(7)
C16 C21 1.536(7)
C17 N3 1.404(6)
C18 N4 1.319(7)
C18 N3 1.320(6)
C18 S2 1.723(5)
C19 H19A 0.9800
C19 H19B 0.9800
C19 H19C 0.9800
C20 H20A 0.9800
C20 H20B 0.9800
C20 H20C 0.9800
C21 H21A 0.9800
C21 H21B 0.9800
C21 H21C 0.9800
C22 H22A 0.9800
C22 H22B 0.9800
C22 H22C 0.9800
N3 H4N 0.96(5)
N4 H5N 1.00(6)
N4 H6N 0.81(6)
C23 O1 1.251(6)
C23 O2 1.258(6)
C23 C24 1.484(7)
C24 C25 1.321(6)
C24 H24 0.9500
C25 C26 1.483(7)
C25 H25 0.9500
C26 O4 1.232(6)
C26 O3 1.267(6)

loop_
_geom_hbond_atom_site_label_D
_geom_hbond_atom_site_label_H
_geom_hbond_atom_site_label_A
_geom_hbond_site_symmetry_A
_geom_hbond_distance_DH
_geom_hbond_distance_HA
_geom_hbond_distance_DA
_geom_hbond_angle_DHA
N1 H1N O1 . 0.85(5) 1.84(5) 2.670(5) 167(5)
N2 H2N O2 . 0.94(6) 1.77(6) 2.704(6) 177(5)
N2 H3N O4 1_655 0.91(6) 1.90(6) 2.746(6) 153(5)
N3 H4N O3 . 0.96(5) 1.67(5) 2.617(5) 169(5)
N4 H5N O4 . 1.00(6) 1.75(6) 2.754(7) 178(5)
N4 H6N O2 1_455 0.81(6) 2.09(6) 2.763(6) 141(6)

loop_
_geom_torsion_atom_site_label_1
_geom_torsion_atom_site_label_2
_geom_torsion_atom_site_label_3
_geom_torsion_atom_site_label_4
_geom_torsion
C6 C1 C2 C3A -15.4(9)
S1 C1 C2 C3A 165.0(6)
C6 C1 C2 C8 113.1(6)
S1 C1 C2 C8 -66.6(6)
C6 C1 C2 C9 -128.9(6)
S1 C1 C2 C9 51.4(6)
C6 C1 C2 C3B 18.8(17)
S1 C1 C2 C3B -160.8(16)
C1 C2 C3A C4A 47.8(10)
C8 C2 C3A C4A -75.5(9)
C9 C2 C3A C4A 164.1(8)
C2 C3A C4A C5 -69.2(12)
C1 C2 C3B C4B -48(3)
C8 C2 C3B C4B -158(3)
C9 C2 C3B C4B 87(3)
C2 C3B C4B C5 62(4)
C3B C4B C5 C6 -38(3)
C3B C4B C5 C10 95(3)
C3B C4B C5 C11 -151(3)
C3A C4A C5 C6 47.3(10)
C3A C4A C5 C10 164.5(8)
C3A C4A C5 C11 -74.4(10)
C2 C1 C6 N1 179.6(5)
S1 C1 C6 N1 -0.7(5)
C2 C1 C6 C5 -0.9(9)
S1 C1 C6 C5 178.8(4)
C4B C5 C6 C1 9.7(17)
C10 C5 C6 C1 -129.1(5)
C11 C5 C6 C1 110.6(6)
C4A C5 C6 C1 -14.7(8)
C4B C5 C6 N1 -170.9(16)
C10 C5 C6 N1 50.4(6)
C11 C5 C6 N1 -69.9(6)
C4A C5 C6 N1 164.7(6)
N2 C7 N1 C6 177.7(5)
S1 C7 N1 C6 0.3(6)
C1 C6 N1 C7 0.3(6)
C5 C6 N1 C7 -179.2(5)
N2 C7 S1 C1 -177.9(5)
N1 C7 S1 C1 -0.6(4)
C6 C1 S1 C7 0.8(4)
C2 C1 S1 C7 -179.5(5)
C17 C12 C13 C19 107.5(6)
S2 C12 C13 C19 -75.3(6)
C17 C12 C13 C14 -13.7(7)
S2 C12 C13 C14 163.5(4)
C17 C12 C13 C20 -132.2(6)
S2 C12 C13 C20 45.0(6)
C12 C13 C14 C15 44.1(6)
C19 C13 C14 C15 -77.0(6)
C20 C13 C14 C15 163.9(5)
C13 C14 C15 C16 -62.5(7)
C14 C15 C16 C17 40.9(6)
C14 C15 C16 C22 -78.9(6)
C14 C15 C16 C21 159.9(5)
C13 C12 C17 N3 176.7(5)
S2 C12 C17 N3 -0.8(6)
C13 C12 C17 C16 -3.4(8)
S2 C12 C17 C16 179.1(4)
C22 C16 C17 C12 111.1(6)
C21 C16 C17 C12 -127.9(5)
C15 C16 C17 C12 -9.8(7)
C22 C16 C17 N3 -69.1(6)
C21 C16 C17 N3 51.9(6)
C15 C16 C17 N3 170.1(5)
N4 C18 N3 C17 -178.6(5)
S2 C18 N3 C17 -1.4(6)
C12 C17 N3 C18 1.5(6)
C16 C17 N3 C18 -178.4(4)
N4 C18 S2 C12 177.9(5)
N3 C18 S2 C12 0.8(4)
C17 C12 S2 C18 0.0(4)
C13 C12 S2 C18 -177.6(4)
O1 C23 C24 C25 177.5(5)
O2 C23 C24 C25 -2.4(8)
C23 C24 C25 C26 177.5(5)
C24 C25 C26 O4 -0.8(8)
C24 C25 C26 O3 179.9(5)
